data_7224131
loop_
_publ_author_name
'Pal, Sanchari'
'Pal, Tapan K.'
'Bharadwaj, Parimal K.'

_publ_section_title
;
 Solvothermal synthesis of coordination polymers at different temperatures
 and their luminescence studies
;
_journal_issue 10
_journal_name_full CrystEngComm
_journal_page_first 1825
_journal_paper_doi 10.1039/C5CE02540K
_journal_volume 18
_journal_year 2016
_chemical_formula_moiety 'C66 H54 Co3 N8 O18'
_chemical_formula_sum 'C66 H54 Co3 N8 O18'
_chemical_formula_weight 1423.96
_chemical_name_systematic
;
 ?
;
_space_group_IT_number 14
_symmetry_cell_setting monoclinic
_symmetry_space_group_name_Hall '-P 2ybc'
_symmetry_space_group_name_H-M 'P 1 21/c 1'
_atom_sites_solution_hydrogens geom
_atom_sites_solution_primary direct
_atom_sites_solution_secondary difmap
_audit_creation_method SHELXL-97
_audit_update_record
;
2015-11-19 deposited with the CCDC.
2016-02-03 downloaded from the CCDC.
;
_cell_angle_alpha 90.00
_cell_angle_beta 91.9710(10)
_cell_angle_gamma 90.00
_cell_formula_units_Z 2
_cell_length_a 13.1143(6)
_cell_length_b 18.2637(8)
_cell_length_c 18.1148(9)
_cell_measurement_reflns_used 999
_cell_measurement_temperature 100(2)
_cell_measurement_theta_max 25.50
_cell_measurement_theta_min 2.19
_cell_volume 4336.2(3)
_computing_structure_refinement 'SHELXL-97 (Sheldrick, 1997)'
_diffrn_ambient_temperature 100(2)
_diffrn_measured_fraction_theta_full 0.997
_diffrn_measured_fraction_theta_max 0.997
_diffrn_measurement_device_type 'BRUKER SMART APEX'
_diffrn_measurement_method /w-scans
_diffrn_radiation_monochromator graphite
_diffrn_radiation_source 'fine-focus sealed tube'
_diffrn_radiation_type MoK\a
_diffrn_radiation_wavelength 0.71073
_diffrn_reflns_av_R_equivalents 0.0670
_diffrn_reflns_av_sigmaI/netI 0.0788
_diffrn_reflns_limit_h_max 14
_diffrn_reflns_limit_h_min -15
_diffrn_reflns_limit_k_max 22
_diffrn_reflns_limit_k_min -22
_diffrn_reflns_limit_l_max 21
_diffrn_reflns_limit_l_min -21
_diffrn_reflns_number 35485
_diffrn_reflns_theta_full 25.50
_diffrn_reflns_theta_max 25.50
_diffrn_reflns_theta_min 2.19
_exptl_absorpt_coefficient_mu 0.626
_exptl_absorpt_correction_T_max 0.7457
_exptl_absorpt_correction_T_min 0.6465
_exptl_absorpt_correction_type empirical
_exptl_absorpt_process_details sadabs
_exptl_crystal_colour pink
_exptl_crystal_density_diffrn 1.091
_exptl_crystal_density_method 'not measured'
_exptl_crystal_description block
_exptl_crystal_F_000 1462
_exptl_crystal_size_max 0.18
_exptl_crystal_size_mid 0.16
_exptl_crystal_size_min 0.12
_platon_squeeze_details ' ?'
_refine_diff_density_max 1.223
_refine_diff_density_min -0.595
_refine_diff_density_rms 0.083
_refine_ls_extinction_method none
_refine_ls_goodness_of_fit_ref 1.005
_refine_ls_hydrogen_treatment mixed
_refine_ls_matrix_type full
_refine_ls_number_parameters 439
_refine_ls_number_reflns 8036
_refine_ls_number_restraints 1
_refine_ls_restrained_S_all 1.006
_refine_ls_R_factor_all 0.0908
_refine_ls_R_factor_gt 0.0579
_refine_ls_shift/su_max 0.001
_refine_ls_shift/su_mean 0.000
_refine_ls_structure_factor_coef Fsqd
_refine_ls_weighting_details 'calc w=1/[\s^2^(Fo^2^)+(0.0879P)^2^+0.0000P] where P=(Fo^2^+2Fc^2^)/3'
_refine_ls_weighting_scheme calc
_refine_ls_wR_factor_gt 0.1423
_refine_ls_wR_factor_ref 0.1528
_reflns_number_gt 5404
_reflns_number_total 8036
_reflns_threshold_expression >2sigma(I)
_cod_data_source_file c5ce02540k2.cif
_cod_data_source_block 6
_cod_depositor_comments 'Adding full bibliography for 7224126--7224131.cif.'
_cod_original_sg_symbol_H-M P21/c
_cod_database_code 7224131

loop_
_symmetry_equiv_pos_as_xyz
'x, y, z'
'-x, y+1/2, -z+1/2'
'-x, -y, -z'
'x, -y-1/2, z-1/2'

loop_
_atom_site_label
_atom_site_type_symbol
_atom_site_fract_x
_atom_site_fract_y
_atom_site_fract_z
_atom_site_U_iso_or_equiv
_atom_site_adp_type
_atom_site_occupancy
_atom_site_symmetry_multiplicity
_atom_site_calc_flag
_atom_site_refinement_flags
C1A C 0.6758(3) 0.4784(2) 0.7912(2) 0.0368(10) Uani 1 1 d .
H1A1 H 0.6375 0.4965 0.7489 0.055 Uiso 1 1 calc R
H1A2 H 0.6409 0.4372 0.8115 0.055 Uiso 1 1 calc R
H1A3 H 0.7424 0.4635 0.7766 0.055 Uiso 1 1 calc R
C1B C 0.5845(3) -0.1134(2) 0.9747(2) 0.0334(10) Uani 1 1 d .
H1B H 0.5539 -0.1108 1.0202 0.040 Uiso 1 1 calc R
C1F C 0.7988(3) 0.0725(2) 1.0009(3) 0.0468(12) Uani 1 1 d .
C2A C 0.7484(3) 0.6857(2) 0.9066(2) 0.0432(11) Uani 1 1 d .
H2A1 H 0.7120 0.7310 0.9005 0.065 Uiso 1 1 calc R
H2A2 H 0.7553 0.6628 0.8594 0.065 Uiso 1 1 calc R
H2A3 H 0.8148 0.6951 0.9285 0.065 Uiso 1 1 calc R
C2B C 0.5238(3) -0.1329(2) 0.9146(2) 0.0310(9) Uani 1 1 d .
H2B H 0.4557 -0.1452 0.9201 0.037 Uiso 1 1 calc R
C3A C 0.7379(3) 0.5182(2) 0.91010(19) 0.0234(8) Uani 1 1 d .
C3B C 0.5663(3) -0.1338(2) 0.8452(2) 0.0278(9) Uani 1 1 d .
C4A C 0.7404(3) 0.57117(19) 0.9655(2) 0.0245(8) Uani 1 1 d .
C4B C 0.6696(3) -0.1151(2) 0.8409(2) 0.0305(9) Uani 1 1 d .
H4B H 0.7010 -0.1139 0.7956 0.037 Uiso 1 1 calc R
C5A C 0.7884(3) 0.5568(2) 1.0322(2) 0.0265(9) Uani 1 1 d .
H5A H 0.7889 0.5927 1.0685 0.032 Uiso 1 1 calc R
C5B C 0.7241(3) -0.0983(2) 0.9059(2) 0.0273(9) Uani 1 1 d .
H5B H 0.7928 -0.0866 0.9029 0.033 Uiso 1 1 calc R
C6A C 0.8366(3) 0.49025(19) 1.04761(19) 0.0229(8) Uani 1 1 d .
C6B C 0.6006(3) -0.2106(2) 0.6875(2) 0.0255(9) Uani 1 1 d .
C7A C 0.8385(3) 0.43796(18) 0.99160(19) 0.0226(8) Uani 1 1 d .
C7B C 0.6180(3) -0.2749(2) 0.7268(2) 0.0308(9) Uani 1 1 d .
H7B H 0.5951 -0.2801 0.7746 0.037 Uiso 1 1 calc R
C8A C 0.7877(3) 0.4527(2) 0.92316(19) 0.0244(8) Uani 1 1 d .
H8A H 0.7879 0.4175 0.8861 0.029 Uiso 1 1 calc R
C8B C 0.6699(3) -0.3308(2) 0.6938(2) 0.0308(9) Uani 1 1 d .
H8B H 0.6808 -0.3735 0.7209 0.037 Uiso 1 1 calc R
C9A C 0.8917(3) 0.36649(19) 0.9989(2) 0.0235(8) Uani 1 1 d .
C9B C 0.6899(3) -0.26448(19) 0.5895(2) 0.0279(9) Uani 1 1 d .
H9B H 0.7152 -0.2601 0.5423 0.033 Uiso 1 1 calc R
C10A C 0.8683(3) 0.3144(2) 1.0521(2) 0.0272(9) Uani 1 1 d .
H10A H 0.8195 0.3248 1.0867 0.033 Uiso 1 1 calc R
C10B C 0.6394(3) -0.20604(19) 0.6175(2) 0.0265(9) Uani 1 1 d .
H10B H 0.6310 -0.1634 0.5899 0.032 Uiso 1 1 calc R
C11A C 0.9176(3) 0.24735(19) 1.0535(2) 0.0278(9) Uani 1 1 d .
H11A H 0.8996 0.2125 1.0881 0.033 Uiso 1 1 calc R
C12A C 0.9931(3) 0.23099(19) 1.0044(2) 0.0240(8) Uani 1 1 d .
C13A C 1.0177(3) 0.28356(18) 0.9522(2) 0.0272(9) Uani 1 1 d .
H13A H 1.0684 0.2737 0.9190 0.033 Uiso 1 1 calc R
C14A C 0.9672(3) 0.3507(2) 0.9491(2) 0.0289(9) Uani 1 1 d .
H14A H 0.9840 0.3850 0.9137 0.035 Uiso 1 1 calc R
C15A C 1.0469(3) 0.15851(19) 1.00457(19) 0.0215(8) Uani 1 1 d .
C16A C 0.8896(3) 0.48003(18) 1.1214(2) 0.0235(8) Uani 1 1 d .
C17A C 0.8374(3) 0.4941(2) 1.1857(2) 0.0314(9) Uani 1 1 d .
H17A H 0.7695 0.5087 1.1822 0.038 Uiso 1 1 calc R
C18A C 0.8852(3) 0.4866(2) 1.2548(2) 0.0305(9) Uani 1 1 d .
H18A H 0.8491 0.4964 1.2970 0.037 Uiso 1 1 calc R
C19A C 0.9870(3) 0.46443(19) 1.26183(19) 0.0225(8) Uani 1 1 d .
C20A C 1.0395(3) 0.45124(19) 1.1979(2) 0.0230(8) Uani 1 1 d .
H20A H 1.1078 0.4374 1.2013 0.028 Uiso 1 1 calc R
C21A C 0.9910(3) 0.45850(18) 1.12900(19) 0.0221(8) Uani 1 1 d .
H21A H 1.0273 0.4487 1.0869 0.027 Uiso 1 1 calc R
C22A C 0.9617(3) -0.04345(18) 1.16324(19) 0.0220(8) Uani 1 1 d .
N1 N 0.6833(2) -0.09792(16) 0.97291(16) 0.0246(7) Uani 1 1 d .
N2 N 0.5088(3) -0.15529(19) 0.78459(19) 0.0344(8) Uani 1 1 d .
N3 N 0.5451(3) -0.15346(19) 0.71467(18) 0.0350(8) Uani 1 1 d D
N4 N 0.7055(2) -0.32848(16) 0.62591(17) 0.0248(7) Uani 1 1 d .
O1A O 0.68545(19) 0.53494(13) 0.84574(13) 0.0297(6) Uani 1 1 d .
O1F O 0.84065(18) 0.01097(12) 1.01475(13) 0.0220(6) Uani 1 1 d .
O1W O 0.6592(2) -0.01127(14) 1.11239(14) 0.0322(6) Uani 1 1 d .
O2A O 0.6929(2) 0.63799(14) 0.95394(14) 0.0330(6) Uani 1 1 d .
O2F O 0.7191(3) 0.09591(18) 1.0290(2) 0.0779(13) Uani 1 1 d .
O3A O 1.12497(18) 0.15581(13) 0.96616(14) 0.0287(6) Uani 1 1 d .
O4A O 1.01083(18) 0.10697(12) 1.04067(13) 0.0238(6) Uani 1 1 d .
O5A O 0.86740(19) -0.05740(13) 1.16188(13) 0.0267(6) Uani 1 1 d .
O6A O 1.01743(18) -0.03710(13) 1.10848(13) 0.0241(6) Uani 1 1 d .
Co1 Co 1.0000 0.0000 1.0000 0.01703(18) Uani 1 2 d S
Co2 Co 0.77499(4) -0.08018(3) 1.07110(3) 0.02057(15) Uani 1 1 d .
H1F H 0.841(3) 0.099(2) 0.962(2) 0.034(10) Uiso 1 1 d .
H2BN H 0.446(3) -0.1622(17) 0.7923(17) 0.010(9) Uiso 1 1 d .
H3BN H 0.5520 -0.1168 0.6988 0.030(13) Uiso 1 1 d D

loop_
_atom_site_aniso_label
_atom_site_aniso_U_11
_atom_site_aniso_U_22
_atom_site_aniso_U_33
_atom_site_aniso_U_23
_atom_site_aniso_U_13
_atom_site_aniso_U_12
C1A 0.044(3) 0.038(2) 0.027(2) -0.0032(18) -0.0095(19) -0.007(2)
C1B 0.030(2) 0.040(2) 0.030(2) -0.0103(18) 0.0056(18) 0.000(2)
C1F 0.027(2) 0.043(3) 0.071(3) 0.022(2) 0.010(2) 0.004(2)
C2A 0.064(3) 0.032(2) 0.032(2) 0.0008(19) -0.011(2) 0.003(2)
C2B 0.020(2) 0.036(2) 0.038(2) -0.0108(18) 0.0003(17) 0.0033(18)
C3A 0.0213(19) 0.028(2) 0.021(2) 0.0006(16) -0.0013(15) -0.0009(17)
C3B 0.027(2) 0.023(2) 0.033(2) -0.0031(17) -0.0017(17) 0.0113(17)
C4A 0.0220(19) 0.020(2) 0.031(2) 0.0020(16) -0.0032(16) 0.0075(17)
C4B 0.037(2) 0.026(2) 0.028(2) -0.0018(17) -0.0023(18) 0.0017(19)
C5A 0.027(2) 0.025(2) 0.027(2) -0.0076(16) 0.0016(17) 0.0083(18)
C5B 0.030(2) 0.024(2) 0.027(2) -0.0003(16) -0.0014(17) 0.0006(17)
C6A 0.025(2) 0.023(2) 0.0214(19) -0.0017(15) -0.0011(15) 0.0080(17)
C6B 0.0193(19) 0.026(2) 0.030(2) -0.0079(17) -0.0111(16) 0.0083(17)
C7A 0.024(2) 0.0195(19) 0.024(2) 0.0007(15) 0.0019(16) 0.0000(16)
C7B 0.037(2) 0.031(2) 0.024(2) -0.0064(17) -0.0014(17) 0.0124(19)
C8A 0.026(2) 0.027(2) 0.020(2) -0.0034(16) -0.0008(15) -0.0012(18)
C8B 0.038(2) 0.030(2) 0.023(2) 0.0031(17) -0.0119(18) 0.0024(19)
C9A 0.025(2) 0.0197(19) 0.026(2) -0.0057(16) -0.0048(16) 0.0010(17)
C9B 0.027(2) 0.023(2) 0.035(2) 0.0026(17) 0.0056(17) 0.0003(18)
C10A 0.027(2) 0.026(2) 0.029(2) -0.0020(17) 0.0029(16) 0.0012(18)
C10B 0.028(2) 0.0168(19) 0.034(2) 0.0022(16) -0.0016(17) 0.0021(17)
C11A 0.026(2) 0.022(2) 0.035(2) 0.0031(17) 0.0034(17) -0.0011(17)
C12A 0.022(2) 0.0194(19) 0.030(2) -0.0043(16) -0.0015(16) -0.0028(16)
C13A 0.029(2) 0.0180(19) 0.035(2) 0.0010(16) 0.0077(17) 0.0027(17)
C14A 0.033(2) 0.022(2) 0.032(2) 0.0066(16) 0.0087(18) 0.0050(18)
C15A 0.027(2) 0.0169(19) 0.0208(19) -0.0039(15) -0.0048(16) -0.0033(17)
C16A 0.029(2) 0.0162(18) 0.025(2) -0.0018(15) -0.0021(16) 0.0025(17)
C17A 0.029(2) 0.037(2) 0.028(2) -0.0031(18) -0.0044(17) 0.0170(19)
C18A 0.033(2) 0.033(2) 0.026(2) -0.0053(17) -0.0002(17) 0.0080(19)
C19A 0.027(2) 0.0184(19) 0.022(2) -0.0014(15) -0.0022(16) 0.0040(17)
C20A 0.0206(19) 0.0198(19) 0.028(2) -0.0016(15) -0.0027(16) 0.0061(16)
C21A 0.023(2) 0.0197(19) 0.024(2) 0.0017(15) -0.0021(15) 0.0060(16)
C22A 0.024(2) 0.0173(19) 0.025(2) 0.0027(15) -0.0005(16) -0.0035(17)
N1 0.0243(17) 0.0260(17) 0.0234(17) -0.0048(13) -0.0023(13) -0.0026(14)
N2 0.0226(19) 0.048(2) 0.032(2) -0.0131(16) -0.0028(16) 0.0036(18)
N3 0.045(2) 0.030(2) 0.030(2) -0.0048(16) -0.0016(16) 0.0102(17)
N4 0.0238(16) 0.0216(17) 0.0289(18) -0.0001(13) -0.0011(13) 0.0018(14)
O1A 0.0333(15) 0.0303(15) 0.0247(15) 0.0028(11) -0.0109(12) -0.0012(13)
O1F 0.0222(13) 0.0145(13) 0.0292(14) 0.0019(10) -0.0005(11) 0.0025(11)
O1W 0.0334(15) 0.0345(15) 0.0287(15) -0.0085(12) -0.0009(12) 0.0090(13)
O2A 0.0377(16) 0.0280(15) 0.0332(16) 0.0024(12) -0.0011(12) 0.0112(13)
O2F 0.048(2) 0.052(2) 0.136(4) 0.036(2) 0.031(2) 0.0202(18)
O3A 0.0262(14) 0.0188(13) 0.0412(17) -0.0003(12) 0.0044(12) 0.0006(12)
O4A 0.0321(15) 0.0131(12) 0.0264(15) -0.0037(10) 0.0019(11) -0.0017(11)
O5A 0.0260(15) 0.0302(14) 0.0237(14) 0.0026(11) -0.0030(11) -0.0015(12)
O6A 0.0294(14) 0.0236(14) 0.0195(14) 0.0037(10) 0.0005(11) -0.0032(12)
Co1 0.0213(4) 0.0121(3) 0.0176(4) -0.0007(3) -0.0002(3) -0.0016(3)
Co2 0.0218(3) 0.0184(3) 0.0214(3) 0.0000(2) -0.00209(19) -0.0003(2)

loop_
_atom_type_symbol
_atom_type_description
_atom_type_scat_dispersion_real
_atom_type_scat_dispersion_imag
_atom_type_scat_source
C C 0.0033 0.0016 'International Tables Vol C Tables 4.2.6.8 and 6.1.1.4'
H H 0.0000 0.0000 'International Tables Vol C Tables 4.2.6.8 and 6.1.1.4'
N N 0.0061 0.0033 'International Tables Vol C Tables 4.2.6.8 and 6.1.1.4'
O O 0.0106 0.0060 'International Tables Vol C Tables 4.2.6.8 and 6.1.1.4'
Co Co 0.3494 0.9721 'International Tables Vol C Tables 4.2.6.8 and 6.1.1.4'

loop_
_geom_angle_atom_site_label_1
_geom_angle_atom_site_label_2
_geom_angle_atom_site_label_3
_geom_angle
_geom_angle_site_symmetry_1
_geom_angle_site_symmetry_3
N1 C1B C2B 125.2(4) . .
O2F C1F O1F 125.5(4) . .
C1B C2B C3B 118.7(3) . .
O1A C3A C8A 124.2(3) . .
O1A C3A C4A 117.2(3) . .
C8A C3A C4A 118.6(3) . .
N2 C3B C2B 120.1(3) . .
N2 C3B C4B 122.2(4) . .
C2B C3B C4B 117.7(3) . .
C5A C4A O2A 119.6(3) . .
C5A C4A C3A 120.1(3) . .
O2A C4A C3A 120.3(3) . .
C5B C4B C3B 118.4(4) . .
C4A C5A C6A 122.4(3) . .
N1 C5B C4B 123.9(4) . .
C5A C6A C7A 118.0(3) . .
C5A C6A C16A 118.8(3) . .
C7A C6A C16A 123.1(3) . .
N3 C6B C10B 119.9(3) . .
N3 C6B C7B 122.7(4) . .
C10B C6B C7B 117.4(3) . .
C6A C7A C8A 119.2(3) . .
C6A C7A C9A 123.9(3) . .
C8A C7A C9A 116.9(3) . .
C8B C7B C6B 118.7(4) . .
C3A C8A C7A 121.5(3) . .
N4 C8B C7B 124.9(4) . .
C14A C9A C10A 119.0(3) . .
C14A C9A C7A 117.9(3) . .
C10A C9A C7A 123.2(3) . .
N4 C9B C10B 124.1(4) . .
C11A C10A C9A 120.1(3) . .
C9B C10B C6B 119.5(3) . .
C10A C11A C12A 121.5(4) . .
C11A C12A C13A 118.3(3) . .
C11A C12A C15A 122.4(3) . .
C13A C12A C15A 119.3(3) . .
C14A C13A C12A 120.9(3) . .
C9A C14A C13A 120.3(3) . .
O4A C15A O3A 126.2(3) . .
O4A C15A C12A 118.6(3) . .
O3A C15A C12A 115.2(3) . .
C21A C16A C17A 117.7(3) . .
C21A C16A C6A 122.5(3) . .
C17A C16A C6A 119.8(3) . .
C18A C17A C16A 121.1(4) . .
C17A C18A C19A 120.8(4) . .
C20A C19A C18A 118.3(3) . .
C20A C19A C22A 121.2(3) . 2_757
C18A C19A C22A 120.5(3) . 2_757
C21A C20A C19A 120.5(3) . .
C20A C21A C16A 121.6(3) . .
O6A C22A O5A 126.8(3) . .
O6A C22A C19A 116.7(3) . 2_747
O5A C22A C19A 116.5(3) . 2_747
C1B N1 C5B 116.1(3) . .
C1B N1 Co2 122.3(3) . .
C5B N1 Co2 121.5(2) . .
C3B N2 N3 122.4(3) . .
N2 N3 C6B 121.2(3) . .
C8B N4 C9B 115.2(3) . .
C8B N4 Co2 124.5(2) . 4
C9B N4 Co2 120.1(2) . 4
C3A O1A C1A 117.2(3) . .
C1F O1F Co1 118.6(2) . .
C1F O1F Co2 127.0(3) . .
Co1 O1F Co2 113.49(10) . .
C4A O2A C2A 113.0(3) . .
C15A O3A Co2 139.1(2) . 3_757
C15A O4A Co1 122.8(2) . .
C22A O5A Co2 127.4(2) . .
C22A O6A Co1 136.5(2) . .
O6A Co1 O6A 180.0 3_757 .
O6A Co1 O4A 88.15(9) 3_757 3_757
O6A Co1 O4A 91.85(9) . 3_757
O6A Co1 O4A 91.85(9) 3_757 .
O6A Co1 O4A 88.15(9) . .
O4A Co1 O4A 180.0 3_757 .
O6A Co1 O1F 90.65(9) 3_757 .
O6A Co1 O1F 89.35(9) . .
O4A Co1 O1F 94.43(9) 3_757 .
O4A Co1 O1F 85.57(9) . .
O6A Co1 O1F 89.35(9) 3_757 3_757
O6A Co1 O1F 90.65(9) . 3_757
O4A Co1 O1F 85.57(9) 3_757 3_757
O4A Co1 O1F 94.43(9) . 3_757
O1F Co1 O1F 180.0 . 3_757
O3A Co2 O5A 91.93(10) 3_757 .
O3A Co2 O1W 173.51(10) 3_757 .
O5A Co2 O1W 90.41(10) . .
O3A Co2 N1 88.39(11) 3_757 .
O5A Co2 N1 176.19(11) . .
O1W Co2 N1 89.68(11) . .
O3A Co2 O1F 95.44(9) 3_757 .
O5A Co2 O1F 89.33(9) . .
O1W Co2 O1F 90.64(10) . .
N1 Co2 O1F 86.86(10) . .
O3A Co2 N4 85.14(11) 3_757 4_556
O5A Co2 N4 92.01(10) . 4_556
O1W Co2 N4 88.74(11) . 4_556
N1 Co2 N4 91.80(11) . 4_556
O1F Co2 N4 178.53(10) . 4_556

loop_
_geom_bond_atom_site_label_1
_geom_bond_atom_site_label_2
_geom_bond_distance
_geom_bond_site_symmetry_2
C1A O1A 1.432(4) .
C1B N1 1.328(5) .
C1B C2B 1.373(5) .
C1F O2F 1.253(5) .
C1F O1F 1.272(5) .
C2A O2A 1.437(5) .
C2B C3B 1.393(5) .
C3A O1A 1.368(4) .
C3A C8A 1.379(5) .
C3A C4A 1.394(5) .
C3B N2 1.367(5) .
C3B C4B 1.402(5) .
C4A C5A 1.368(5) .
C4A O2A 1.383(4) .
C4B C5B 1.391(5) .
C5A C6A 1.394(5) .
C5B N1 1.343(5) .
C6A C7A 1.394(5) .
C6A C16A 1.497(5) .
C6B N3 1.372(5) .
C6B C10B 1.385(5) .
C6B C7B 1.389(5) .
C7A C8A 1.413(5) .
C7A C9A 1.484(5) .
C7B C8B 1.376(5) .
C8B N4 1.331(5) .
C9A C14A 1.392(5) .
C9A C10A 1.395(5) .
C9B N4 1.355(4) .
C9B C10B 1.364(5) .
C10A C11A 1.385(5) .
C11A C12A 1.386(5) .
C12A C13A 1.393(5) .
C12A C15A 1.500(5) .
C13A C14A 1.393(5) .
C15A O4A 1.249(4) .
C15A O3A 1.258(4) .
C16A C21A 1.389(5) .
C16A C17A 1.395(5) .
C17A C18A 1.387(5) .
C18A C19A 1.396(5) .
C19A C20A 1.390(5) .
C19A C22A 1.501(5) 2_757
C20A C21A 1.387(5) .
C22A O6A 1.258(4) .
C22A O5A 1.262(4) .
C22A C19A 1.501(5) 2_747
N1 Co2 2.137(3) .
N2 N3 1.369(4) .
N4 Co2 2.159(3) 4
O1F Co1 2.125(2) .
O1F Co2 2.148(2) .
O1W Co2 2.128(2) .
O3A Co2 2.036(2) 3_757
O4A Co1 2.091(2) .
O5A Co2 2.052(2) .
O6A Co1 2.084(2) .
Co1 O6A 2.084(2) 3_757
Co1 O4A 2.091(2) 3_757
Co1 O1F 2.125(2) 3_757
Co2 O3A 2.036(2) 3_757
Co2 N4 2.159(3) 4_556

loop_
_platon_squeeze_void_nr
_platon_squeeze_void_average_x
_platon_squeeze_void_average_y
_platon_squeeze_void_average_z
_platon_squeeze_void_volume
_platon_squeeze_void_count_electrons
1 -0.500 0.230 0.194 1594.5 294.4
